data_7003714
loop_
_publ_author_name
'Yao, Min-Xia'
'Zeng, Ming-Hua'
'Zou, Hua-Hong'
'Zhou, Yan-Ling'
'Liang, Hong'

_publ_section_title
;
 A unique 2D framework containing linear trimeric cobalt(ii) of mixed
 Td--Oh--Td geometries linked by two different
 single-carboxylate-aromatic amine ligands: structure and magnetic
 properties
;
_journal_issue 18
_journal_name_full 'Dalton Transactions'
_journal_page_first 2428
_journal_page_last 2432
_journal_paper_doi 10.1039/b718928a
_journal_year 2008
_chemical_formula_moiety 'C32 H28 Co3 N6 O10'
_chemical_formula_sum 'C32 H28 Co3 N6 O10'
_chemical_formula_weight 833.41
_space_group_IT_number 2
_symmetry_cell_setting triclinic
_symmetry_space_group_name_Hall '-P 1'
_symmetry_space_group_name_H-M 'P -1'
_atom_sites_solution_hydrogens geom
_atom_sites_solution_primary direct
_atom_sites_solution_secondary difmap
_audit_creation_method SHELXL-97
_cell_angle_alpha 89.260(8)
_cell_angle_beta 87.753(8)
_cell_angle_gamma 68.912(7)
_cell_formula_units_Z 1
_cell_length_a 8.209(4)
_cell_length_b 10.023(4)
_cell_length_c 10.459(5)
_cell_measurement_temperature 293(2)
_cell_volume 802.3(6)
_computing_structure_refinement 'SHELXL-97 (Sheldrick, 1997)'
_computing_structure_solution 'SHELXS-97 (Sheldrick, 1990)'
_diffrn_ambient_temperature 293(2)
_diffrn_measured_fraction_theta_full 0.969
_diffrn_measured_fraction_theta_max 0.969
_diffrn_measurement_device_type 'CCD area detector'
_diffrn_measurement_method 'phi and omega scans'
_diffrn_radiation_monochromator graphite
_diffrn_radiation_source 'fine-focus sealed tube'
_diffrn_radiation_type MoK\a
_diffrn_radiation_wavelength 0.71073
_diffrn_reflns_av_R_equivalents 0.0282
_diffrn_reflns_av_sigmaI/netI 0.0528
_diffrn_reflns_limit_h_max 10
_diffrn_reflns_limit_h_min -10
_diffrn_reflns_limit_k_max 12
_diffrn_reflns_limit_k_min -12
_diffrn_reflns_limit_l_max 13
_diffrn_reflns_limit_l_min -13
_diffrn_reflns_number 6823
_diffrn_reflns_theta_full 27.13
_diffrn_reflns_theta_max 27.13
_diffrn_reflns_theta_min 1.95
_exptl_absorpt_coefficient_mu 1.603
_exptl_absorpt_correction_T_max 0.9242
_exptl_absorpt_correction_T_min 0.7723
_exptl_absorpt_correction_type semi-empirical
_exptl_absorpt_process_details 'SADABS (Sheldrick, 1996)'
_exptl_crystal_colour darkpurple
_exptl_crystal_density_diffrn 1.725
_exptl_crystal_density_method 'not measured'
_exptl_crystal_description block
_exptl_crystal_F_000 423
_exptl_crystal_size_max 0.17
_exptl_crystal_size_mid 0.12
_exptl_crystal_size_min 0.05
_refine_diff_density_max 0.595
_refine_diff_density_min -0.362
_refine_diff_density_rms 0.089
_refine_ls_extinction_method none
_refine_ls_goodness_of_fit_ref 1.055
_refine_ls_hydrogen_treatment mixed
_refine_ls_matrix_type full
_refine_ls_number_parameters 232
_refine_ls_number_reflns 3455
_refine_ls_number_restraints 0
_refine_ls_restrained_S_all 1.055
_refine_ls_R_factor_all 0.0682
_refine_ls_R_factor_gt 0.0371
_refine_ls_shift/su_max 0.000
_refine_ls_shift/su_mean 0.000
_refine_ls_structure_factor_coef Fsqd
_refine_ls_weighting_details
;
calc w=1/[\s^2^(Fo^2^)+(0.0319P)^2^+0.5387P] where P=(Fo^2^+2Fc^2^)/3
;
_refine_ls_weighting_scheme calc
_refine_ls_wR_factor_gt 0.0737
_refine_ls_wR_factor_ref 0.0850
_reflns_number_gt 2450
_reflns_number_total 3455
_reflns_threshold_expression >2sigma(I)
_cod_data_source_file b718928a.txt
_cod_data_source_block CO
_cod_original_sg_symbol_H-M P-1
_cod_database_code 7003714

loop_
_symmetry_equiv_pos_as_xyz
'x, y, z'
'-x, -y, -z'

loop_
_atom_site_label
_atom_site_type_symbol
_atom_site_fract_x
_atom_site_fract_y
_atom_site_fract_z
_atom_site_U_iso_or_equiv
_atom_site_adp_type
_atom_site_occupancy
_atom_site_symmetry_multiplicity
_atom_site_calc_flag
_atom_site_refinement_flags
_atom_site_disorder_assembly
_atom_site_disorder_group
Co1 Co 0.5000 0.0000 0.0000 0.01864(15) Uani 1 2 d S . .
Co2 Co 0.85990(5) -0.08221(4) -0.19508(4) 0.02108(13) Uani 1 1 d . . .
O1 O 0.7250(3) 0.0234(2) -0.05465(19) 0.0253(5) Uani 1 1 d . . .
H1 H 0.7644 0.0782 -0.0151 0.030 Uiso 1 1 d R . .
O2 O 0.4578(3) -0.0585(2) -0.18858(19) 0.0267(5) Uani 1 1 d . . .
O3 O 0.6779(3) -0.0740(2) -0.3276(2) 0.0282(5) Uani 1 1 d . . .
O4 O 0.9675(3) -0.2932(2) -0.1992(2) 0.0371(6) Uani 1 1 d . . .
O5 O 1.1332(3) -0.2375(3) -0.0646(3) 0.0446(7) Uani 1 1 d . . .
N1 N -0.0159(3) 0.0332(3) -0.2935(2) 0.0226(6) Uani 1 1 d . . .
N2 N 0.1470(3) 0.0984(3) -0.4372(2) 0.0248(6) Uani 1 1 d . . .
H2 H 0.2343 0.0932 -0.4877 0.030 Uiso 1 1 calc R . .
N3 N 1.3550(3) -0.7725(3) -0.0395(3) 0.0264(6) Uani 1 1 d . . .
C1 C 0.5337(4) -0.0890(3) -0.2943(3) 0.0194(6) Uani 1 1 d . . .
C2 C 0.4564(4) -0.1570(3) -0.3924(3) 0.0229(7) Uani 1 1 d . . .
H2A H 0.5326 -0.2559 -0.4044 0.027 Uiso 1 1 calc R . .
H2B H 0.4533 -0.1083 -0.4736 0.027 Uiso 1 1 calc R . .
C3 C 0.2724(4) -0.1525(3) -0.3560(3) 0.0245(7) Uani 1 1 d . . .
H3A H 0.2428 -0.2149 -0.4135 0.029 Uiso 1 1 calc R . .
H3B H 0.2726 -0.1902 -0.2701 0.029 Uiso 1 1 calc R . .
C4 C 0.1341(4) -0.0070(3) -0.3606(3) 0.0207(6) Uani 1 1 d . . .
C5 C -0.0050(4) 0.2159(3) -0.4202(3) 0.0242(7) Uani 1 1 d . . .
C6 C -0.0634(5) 0.3492(3) -0.4788(3) 0.0330(8) Uani 1 1 d . . .
H6A H 0.0049 0.3755 -0.5398 0.040 Uiso 1 1 calc R . .
C7 C -0.2272(5) 0.4397(4) -0.4414(4) 0.0406(9) Uani 1 1 d . . .
H7A H -0.2713 0.5299 -0.4785 0.049 Uiso 1 1 calc R . .
C8 C -0.3307(5) 0.4013(4) -0.3495(4) 0.0446(10) Uani 1 1 d . . .
H8A H -0.4408 0.4666 -0.3265 0.054 Uiso 1 1 calc R . .
C9 C -0.2727(5) 0.2686(4) -0.2922(4) 0.0369(9) Uani 1 1 d . . .
H9A H -0.3416 0.2428 -0.2313 0.044 Uiso 1 1 calc R . .
C10 C -0.1076(4) 0.1752(3) -0.3292(3) 0.0236(7) Uani 1 1 d . . .
C11 C 1.0886(4) -0.3265(3) -0.1194(3) 0.0297(8) Uani 1 1 d . . .
C12 C 1.1803(4) -0.4840(3) -0.0929(3) 0.0264(7) Uani 1 1 d . . .
C13 C 1.3066(5) -0.5271(4) -0.0034(3) 0.0352(8) Uani 1 1 d . . .
H13A H 1.3344 -0.4595 0.0421 0.042 Uiso 1 1 calc R . .
C14 C 1.3923(4) -0.6709(4) 0.0191(3) 0.0350(8) Uani 1 1 d . . .
H14A H 1.4803 -0.6979 0.0781 0.042 Uiso 1 1 calc R . .
C15 C 1.2289(5) -0.7307(4) -0.1241(3) 0.0348(8) Uani 1 1 d . . .
H15A H 1.1989 -0.8004 -0.1645 0.042 Uiso 1 1 calc R . .
C16 C 1.1402(4) -0.5885(3) -0.1549(3) 0.0337(8) Uani 1 1 d . . .
H16A H 1.0553 -0.5640 -0.2162 0.040 Uiso 1 1 calc R . .

loop_
_atom_site_aniso_label
_atom_site_aniso_U_11
_atom_site_aniso_U_22
_atom_site_aniso_U_33
_atom_site_aniso_U_23
_atom_site_aniso_U_13
_atom_site_aniso_U_12
Co1 0.0176(3) 0.0201(3) 0.0178(3) 0.0004(2) 0.0011(2) -0.0064(2)
Co2 0.0189(2) 0.0228(2) 0.0212(2) 0.00259(17) 0.00050(17) -0.00734(18)
O1 0.0242(11) 0.0311(13) 0.0242(12) -0.0066(10) 0.0053(9) -0.0149(10)
O2 0.0251(12) 0.0391(14) 0.0193(11) -0.0044(10) 0.0021(9) -0.0159(10)
O3 0.0213(12) 0.0444(14) 0.0222(12) 0.0043(10) -0.0021(9) -0.0157(11)
O4 0.0374(14) 0.0254(13) 0.0415(15) 0.0062(11) -0.0053(12) -0.0027(11)
O5 0.0564(17) 0.0252(14) 0.0540(17) 0.0025(12) -0.0057(14) -0.0165(12)
N1 0.0197(13) 0.0256(14) 0.0238(14) 0.0018(11) -0.0003(11) -0.0099(11)
N2 0.0198(14) 0.0319(16) 0.0258(14) 0.0016(12) 0.0032(11) -0.0135(12)
N3 0.0230(14) 0.0221(14) 0.0318(15) 0.0012(12) -0.0012(12) -0.0054(12)
C1 0.0158(15) 0.0183(15) 0.0206(16) 0.0043(12) -0.0032(12) -0.0018(12)
C2 0.0200(16) 0.0266(17) 0.0201(16) -0.0038(13) 0.0010(13) -0.0060(13)
C3 0.0210(16) 0.0244(17) 0.0288(17) -0.0015(14) 0.0000(14) -0.0091(14)
C4 0.0193(15) 0.0263(17) 0.0200(15) 0.0004(13) -0.0023(12) -0.0124(13)
C5 0.0250(17) 0.0268(18) 0.0248(17) -0.0037(14) -0.0033(14) -0.0139(14)
C6 0.046(2) 0.0255(18) 0.0327(19) 0.0032(15) -0.0022(17) -0.0188(17)
C7 0.053(2) 0.0233(19) 0.043(2) 0.0046(16) -0.0035(19) -0.0101(18)
C8 0.038(2) 0.030(2) 0.057(3) -0.0039(18) 0.0048(19) -0.0016(17)
C9 0.031(2) 0.032(2) 0.042(2) 0.0023(17) 0.0083(16) -0.0064(16)
C10 0.0258(17) 0.0252(17) 0.0213(16) -0.0022(13) 0.0013(13) -0.0113(14)
C11 0.0303(19) 0.0223(18) 0.0313(19) 0.0051(15) 0.0091(15) -0.0043(15)
C12 0.0255(17) 0.0242(17) 0.0271(17) 0.0024(14) 0.0022(14) -0.0064(14)
C13 0.040(2) 0.0251(19) 0.043(2) 0.0004(16) -0.0094(17) -0.0137(16)
C14 0.034(2) 0.0289(19) 0.044(2) 0.0086(17) -0.0178(17) -0.0122(16)
C15 0.039(2) 0.0243(19) 0.040(2) -0.0034(16) -0.0120(17) -0.0091(16)
C16 0.036(2) 0.0258(19) 0.0333(19) 0.0013(15) -0.0124(16) -0.0024(16)

loop_
_atom_type_symbol
_atom_type_description
_atom_type_scat_dispersion_real
_atom_type_scat_dispersion_imag
_atom_type_scat_source
C C 0.0033 0.0016 'International Tables Vol C Tables 4.2.6.8 and 6.1.1.4'
H H 0.0000 0.0000 'International Tables Vol C Tables 4.2.6.8 and 6.1.1.4'
N N 0.0061 0.0033 'International Tables Vol C Tables 4.2.6.8 and 6.1.1.4'
O O 0.0106 0.0060 'International Tables Vol C Tables 4.2.6.8 and 6.1.1.4'
Co Co 0.3494 0.9721 'International Tables Vol C Tables 4.2.6.8 and 6.1.1.4'

loop_
_geom_angle_atom_site_label_1
_geom_angle_atom_site_label_2
_geom_angle_atom_site_label_3
_geom_angle
_geom_angle_site_symmetry_1
_geom_angle_site_symmetry_3
_geom_angle_publ_flag
O1 Co1 O1 180.00(11) . 2_655 ?
O1 Co1 O2 92.75(8) . . ?
O1 Co1 O2 87.25(8) 2_655 . ?
O1 Co1 O2 87.25(8) . 2_655 ?
O1 Co1 O2 92.75(8) 2_655 2_655 ?
O2 Co1 O2 180.00(12) . 2_655 ?
O1 Co1 N3 89.56(9) . 2_745 ?
O1 Co1 N3 90.44(9) 2_655 2_745 ?
O2 Co1 N3 88.78(9) . 2_745 ?
O2 Co1 N3 91.22(9) 2_655 2_745 ?
O1 Co1 N3 90.44(9) . 1_465 ?
O1 Co1 N3 89.56(9) 2_655 1_465 ?
O2 Co1 N3 91.22(9) . 1_465 ?
O2 Co1 N3 88.78(9) 2_655 1_465 ?
N3 Co1 N3 180.00(18) 2_745 1_465 ?
O1 Co2 O4 123.99(10) . . ?
O1 Co2 N1 110.92(10) . 1_655 ?
O4 Co2 N1 118.35(10) . 1_655 ?
O1 Co2 O3 103.97(9) . . ?
O4 Co2 O3 93.92(10) . . ?
N1 Co2 O3 98.35(9) 1_655 . ?
Co2 O1 Co1 120.08(11) . . ?
Co2 O1 H1 117.9 . . ?
Co1 O1 H1 122.0 . . ?
C1 O2 Co1 140.3(2) . . ?
C1 O3 Co2 121.23(19) . . ?
C11 O4 Co2 105.9(2) . . ?
C4 N1 C10 105.8(2) . . ?
C4 N1 Co2 131.5(2) . 1_455 ?
C10 N1 Co2 120.69(19) . 1_455 ?
C4 N2 C5 107.8(3) . . ?
C4 N2 H2 126.1 . . ?
C5 N2 H2 126.1 . . ?
C14 N3 C15 117.3(3) . . ?
C14 N3 Co1 120.8(2) . 1_645 ?
C15 N3 Co1 121.9(2) . 1_645 ?
O2 C1 O3 125.7(3) . . ?
O2 C1 C2 118.0(3) . . ?
O3 C1 C2 116.2(3) . . ?
C1 C2 C3 114.0(2) . . ?
C1 C2 H2A 108.7 . . ?
C3 C2 H2A 108.7 . . ?
C1 C2 H2B 108.7 . . ?
C3 C2 H2B 108.7 . . ?
H2A C2 H2B 107.6 . . ?
C4 C3 C2 114.4(3) . . ?
C4 C3 H3A 108.7 . . ?
C2 C3 H3A 108.7 . . ?
C4 C3 H3B 108.7 . . ?
C2 C3 H3B 108.7 . . ?
H3A C3 H3B 107.6 . . ?
N1 C4 N2 112.1(3) . . ?
N1 C4 C3 124.7(3) . . ?
N2 C4 C3 123.2(3) . . ?
N2 C5 C6 131.9(3) . . ?
N2 C5 C10 105.8(3) . . ?
C6 C5 C10 122.2(3) . . ?
C7 C6 C5 116.2(3) . . ?
C7 C6 H6A 121.9 . . ?
C5 C6 H6A 121.9 . . ?
C6 C7 C8 122.3(3) . . ?
C6 C7 H7A 118.8 . . ?
C8 C7 H7A 118.8 . . ?
C9 C8 C7 121.4(3) . . ?
C9 C8 H8A 119.3 . . ?
C7 C8 H8A 119.3 . . ?
C8 C9 C10 117.2(3) . . ?
C8 C9 H9A 121.4 . . ?
C10 C9 H9A 121.4 . . ?
C9 C10 C5 120.7(3) . . ?
C9 C10 N1 130.8(3) . . ?
C5 C10 N1 108.4(3) . . ?
O5 C11 O4 123.3(3) . . ?
O5 C11 C12 119.8(3) . . ?
O4 C11 C12 116.9(3) . . ?
C13 C12 C16 117.8(3) . . ?
C13 C12 C11 119.9(3) . . ?
C16 C12 C11 122.3(3) . . ?
C12 C13 C14 119.9(3) . . ?
C12 C13 H13A 120.1 . . ?
C14 C13 H13A 120.1 . . ?
N3 C14 C13 123.0(3) . . ?
N3 C14 H14A 118.5 . . ?
C13 C14 H14A 118.5 . . ?
N3 C15 C16 123.2(3) . . ?
N3 C15 H15A 118.4 . . ?
C16 C15 H15A 118.4 . . ?
C12 C16 C15 118.8(3) . . ?
C12 C16 H16A 120.6 . . ?
C15 C16 H16A 120.6 . . ?

loop_
_geom_bond_atom_site_label_1
_geom_bond_atom_site_label_2
_geom_bond_distance
_geom_bond_site_symmetry_2
_geom_bond_publ_flag
Co1 O1 2.005(2) . ?
Co1 O1 2.005(2) 2_655 ?
Co1 O2 2.141(2) . ?
Co1 O2 2.141(2) 2_655 ?
Co1 N3 2.202(3) 2_745 ?
Co1 N3 2.202(3) 1_465 ?
Co2 O1 1.890(2) . ?
Co2 O4 1.977(2) . ?
Co2 N1 2.043(3) 1_655 ?
Co2 O3 2.057(2) . ?
O1 H1 0.8501 . ?
O2 C1 1.234(3) . ?
O3 C1 1.280(3) . ?
O4 C11 1.271(4) . ?
O5 C11 1.234(4) . ?
N1 C4 1.324(4) . ?
N1 C10 1.404(4) . ?
N1 Co2 2.043(3) 1_455 ?
N2 C4 1.349(4) . ?
N2 C5 1.381(4) . ?
N2 H2 0.8600 . ?
N3 C14 1.327(4) . ?
N3 C15 1.335(4) . ?
N3 Co1 2.202(3) 1_645 ?
C1 C2 1.518(4) . ?
C2 C3 1.528(4) . ?
C2 H2A 0.9700 . ?
C2 H2B 0.9700 . ?
C3 C4 1.493(4) . ?
C3 H3A 0.9700 . ?
C3 H3B 0.9700 . ?
C5 C6 1.390(4) . ?
C5 C10 1.398(4) . ?
C6 C7 1.369(5) . ?
C6 H6A 0.9300 . ?
C7 C8 1.398(5) . ?
C7 H7A 0.9300 . ?
C8 C9 1.379(5) . ?
C8 H8A 0.9300 . ?
C9 C10 1.385(4) . ?
C9 H9A 0.9300 . ?
C11 C12 1.512(4) . ?
C12 C13 1.372(4) . ?
C12 C16 1.382(5) . ?
C13 C14 1.379(5) . ?
C13 H13A 0.9300 . ?
C14 H14A 0.9300 . ?
C15 C16 1.388(5) . ?
C15 H15A 0.9300 . ?
C16 H16A 0.9300 . ?

loop_
_geom_hbond_atom_site_label_D
_geom_hbond_atom_site_label_H
_geom_hbond_atom_site_label_A
_geom_hbond_distance_DH
_geom_hbond_distance_HA
_geom_hbond_distance_DA
_geom_hbond_angle_DHA
_geom_hbond_site_symmetry_A
O1 H1 O5 0.85 2.24 3.082(3) 172.5 2_755
N2 H2 O3 0.86 2.02 2.768(3) 144.5 2_654
